data_7044320
loop_
_publ_author_name
'Konarev, Dmitri V.'
'Khasanov, Salavat S.'
'Shestakov, Alexander F.'
'Fatalov, Alexey M.'
'Batov, Mikhail S.'
'Otsuka, Akihiro'
'Yamochi, Hideki'
'Kitagawa, Hiroshi'
'Lyubovskaya, Rimma N.'

_publ_section_title
;
 Cis-thioindigo (TI) -- a new ligand with accessible radical anion and
 dianion states. Strong magnetic coupling in the {[TI-(\m2-O),(\m-O)]
 Cp*Cr}2 dimers.
;
_journal_name_full 'Dalton Trans.'
_journal_paper_doi 10.1039/C7DT02878D
_journal_year 2017
_chemical_compound_source no
_chemical_formula_moiety 'C52 H46 O4 S4 Cr2, C6 H14'
_chemical_formula_sum 'C58 H60 Cr2 O4 S4'
_chemical_formula_weight 1053.30
_chemical_melting_point ?
_chemical_name_common no
_chemical_name_systematic 'pentamethylcyclopentadienyl(thioindigo dianion) chromiunm dimer'
_chemical_properties_physical ', Air-sensitive'
_space_group_crystal_system triclinic
_space_group_IT_number 2
_space_group_name_Hall '-P 1'
_space_group_name_H-M_alt 'P -1'
_symmetry_space_group_name_Hall '-P 1'
_symmetry_space_group_name_H-M 'P -1'
_atom_sites_solution_hydrogens geom
_atom_sites_solution_primary direct
_atom_sites_solution_secondary difmap
_audit_creation_date
;
'Fri Sep 09 14:23:34 2016'
;
_audit_creation_method SHELXL-2013
_audit_update_record
;
2017-07-12 deposited with the CCDC.
2017-09-25 downloaded from the CCDC.
;
_cell_angle_alpha 67.979(2)
_cell_angle_beta 82.612(6)
_cell_angle_gamma 83.122(3)
_cell_formula_units_Z 1
_cell_length_a 10.3104(4)
_cell_length_b 10.9762(4)
_cell_length_c 12.2084(2)
_cell_measurement_reflns_used 14027
_cell_measurement_temperature 200(1)
_cell_measurement_theta_max 28.2560
_cell_measurement_theta_min 2.7130
_cell_volume 1266.33(7)
_computing_cell_refinement
;
CrysAlisPro, Agilent Technologies,
Version 1.171.37.31 (release 14-01-2014 CrysAlis171 .NET)
(compiled Jan 14 2014,18:38:05)
;
_computing_data_collection
;
CrysAlisPro, Agilent Technologies,
Version 1.171.37.31 (release 14-01-2014 CrysAlis171 .NET)
(compiled Jan 14 2014,18:38:05)
;
_computing_data_reduction
;
CrysAlisPro, Agilent Technologies,
Version 1.171.37.31 (release 14-01-2014 CrysAlis171 .NET)
(compiled Jan 14 2014,18:38:05)
;
_computing_molecular_graphics WinGX
_computing_publication_material WinGX
_computing_structure_refinement 'SHELXL-2013 (Sheldrick, 2013)'
_computing_structure_solution 'SHELXS-2013 (Sheldrick, 2013)'
_diffrn_ambient_environment N~2~
_diffrn_ambient_temperature 200(1)
_diffrn_detector 'CCD plate'
_diffrn_detector_area_resol_mean 10.4566
_diffrn_detector_type AtlasS2
_diffrn_measured_fraction_theta_full 1.000
_diffrn_measured_fraction_theta_max 0.983
_diffrn_measurement_device 'four-circle diffractometer'
_diffrn_measurement_device_type 'Xcalibur, AtlasS2, Gemini'
_diffrn_measurement_method '\w scans'
_diffrn_radiation_monochromator graphite
_diffrn_radiation_probe x-ray
_diffrn_radiation_type 'Mo K\a'
_diffrn_radiation_wavelength 0.71073
_diffrn_reflns_av_R_equivalents 0.0184
_diffrn_reflns_av_unetI/netI 0.0182
_diffrn_reflns_Laue_measured_fraction_full 1.000
_diffrn_reflns_Laue_measured_fraction_max 0.983
_diffrn_reflns_limit_h_max 13
_diffrn_reflns_limit_h_min -13
_diffrn_reflns_limit_k_max 14
_diffrn_reflns_limit_k_min -14
_diffrn_reflns_limit_l_max 16
_diffrn_reflns_limit_l_min -16
_diffrn_reflns_number 22567
_diffrn_reflns_point_group_measured_fraction_full 1.000
_diffrn_reflns_point_group_measured_fraction_max 0.983
_diffrn_reflns_theta_full 25.242
_diffrn_reflns_theta_max 28.280
_diffrn_reflns_theta_min 1.998
_diffrn_source 'Enhance (Mo) X-ray Source'
_exptl_absorpt_coefficient_mu 0.641
_exptl_absorpt_correction_T_max 1.00000
_exptl_absorpt_correction_T_min 0.93123
_exptl_absorpt_correction_type multi-scan
_exptl_absorpt_process_details
;
CrysAlisPro, Agilent Technologies,
Version 1.171.37.31 (release 14-01-2014 CrysAlis171 .NET)
(compiled Jan 14 2014,18:38:05)
Empirical absorption correction using spherical harmonics,
 implemented in SCALE3 ABSPACK scaling algorithm.
;
_exptl_crystal_colour black
_exptl_crystal_density_diffrn 1.368
_exptl_crystal_description plate
_exptl_crystal_F_000 552
_exptl_crystal_preparation ', Magnetic properties'
_exptl_crystal_size_max 0.300
_exptl_crystal_size_mid 0.300
_exptl_crystal_size_min 0.050
_refine_diff_density_max 0.445
_refine_diff_density_min -0.204
_refine_diff_density_rms 0.045
_refine_ls_extinction_method none
_refine_ls_goodness_of_fit_ref 1.048
_refine_ls_hydrogen_treatment constr
_refine_ls_matrix_type full
_refine_ls_number_parameters 409
_refine_ls_number_reflns 6189
_refine_ls_number_restraints 182
_refine_ls_restrained_S_all 1.048
_refine_ls_R_factor_all 0.0348
_refine_ls_R_factor_gt 0.0293
_refine_ls_shift/su_max 0.001
_refine_ls_shift/su_mean 0.000
_refine_ls_structure_factor_coef Fsqd
_refine_ls_weighting_details 'w=1/[\s^2^(Fo^2^)+(0.0424P)^2^+0.4107P] where P=(Fo^2^+2Fc^2^)/3'
_refine_ls_weighting_scheme calc
_refine_ls_wR_factor_gt 0.0790
_refine_ls_wR_factor_ref 0.0828
_reflns_Friedel_coverage 0.000
_reflns_number_gt 5495
_reflns_number_total 6189
_reflns_threshold_expression 'I > 2\s(I)'
_cod_data_source_file c7dt02878d2.cif
_cod_data_source_block ThioIndigoPMCpCr
_cod_depositor_comments
;
The following automatic conversions were performed:

'_chemical_melting_point' value 'not measured' was changed to '?' -
the value is undefined or not given.

Automatic conversion script
Id: cif_fix_values 4973 2017-02-22 13:04:09Z antanas 
;
_cod_database_code 7044320
_shelx_space_group_comment
;
The symmetry employed for this shelxl refinement is uniquely defined
by the following loop, which should always be used as a source of
symmetry information in preference to the above space-group names.
They are only intended as comments.
;
_shelx_estimated_absorpt_t_min 0.831
_shelx_estimated_absorpt_t_max 0.969
_shelxl_version_number 2013-4

loop_
_space_group_symop_operation_xyz
'x, y, z'
'-x, -y, -z'

loop_
_atom_site_label
_atom_site_type_symbol
_atom_site_fract_x
_atom_site_fract_y
_atom_site_fract_z
_atom_site_U_iso_or_equiv
_atom_site_adp_type
_atom_site_occupancy
_atom_site_site_symmetry_order
_atom_site_calc_flag
_atom_site_refinement_flags_posn
_atom_site_refinement_flags_adp
_atom_site_refinement_flags_occupancy
_atom_site_disorder_assembly
_atom_site_disorder_group
S1 S 0.86189(4) 0.35177(4) 0.41025(4) 0.03531(9) Uani 1 1 d . U . . .
S2 S 0.70587(4) 0.39734(4) 0.19240(3) 0.03924(10) Uani 1 1 d . U . . .
O1 O 0.58247(10) 0.13262(10) 0.60418(9) 0.0304(2) Uani 1 1 d . U . . .
O2 O 0.52863(9) 0.08810(9) 0.40306(8) 0.02505(19) Uani 1 1 d . U . . .
C1 C 0.71802(13) 0.26895(13) 0.43347(13) 0.0271(3) Uani 1 1 d . U . . .
C2 C 0.66218(13) 0.27390(13) 0.32908(12) 0.0275(3) Uani 1 1 d . U . . .
C3 C 0.87056(14) 0.30569(14) 0.56129(15) 0.0330(3) Uani 1 1 d . U . . .
C4 C 0.76805(14) 0.22875(14) 0.62672(13) 0.0299(3) Uani 1 1 d . U . . .
C5 C 0.61974(16) 0.33313(16) 0.11636(13) 0.0365(3) Uani 1 1 d . U . . .
C6 C 0.55500(14) 0.22313(14) 0.19382(12) 0.0300(3) Uani 1 1 d . U . . .
C7 C 0.68108(13) 0.20592(13) 0.55293(12) 0.0259(3) Uani 1 1 d . U . . .
C8 C 0.58117(13) 0.19161(13) 0.31476(11) 0.0258(3) Uani 1 1 d . U . . .
C9 C 0.75772(16) 0.18428(17) 0.75044(15) 0.0399(3) Uani 1 1 d . U . . .
H9 H 0.6894 0.1309 0.7960 0.048 Uiso 1 1 calc R U . . .
C10 C 0.84823(19) 0.2190(2) 0.80562(17) 0.0496(4) Uani 1 1 d . U . . .
H10 H 0.8408 0.1909 0.8897 0.060 Uiso 1 1 calc R U . . .
C11 C 0.95045(17) 0.29504(19) 0.73903(18) 0.0495(4) Uani 1 1 d . U . . .
H11 H 1.0122 0.3171 0.7787 0.059 Uiso 1 1 calc R U . . .
C12 C 0.96344(16) 0.33837(17) 0.61778(18) 0.0426(4) Uani 1 1 d . U . . .
H12 H 1.0337 0.3893 0.5731 0.051 Uiso 1 1 calc R U . . .
C13 C 0.47943(16) 0.15812(17) 0.14908(14) 0.0375(3) Uani 1 1 d . U . . .
H13 H 0.4348 0.0840 0.2007 0.045 Uiso 1 1 calc R U . . .
C14 C 0.47100(18) 0.2040(2) 0.02797(15) 0.0477(4) Uani 1 1 d . U . . .
H14 H 0.4202 0.1607 -0.0039 0.057 Uiso 1 1 calc R U . . .
C15 C 0.5363(2) 0.3133(2) -0.04808(15) 0.0524(4) Uani 1 1 d . U . . .
H15 H 0.5294 0.3428 -0.1310 0.063 Uiso 1 1 calc R U . . .
C16 C 0.60984(19) 0.37880(19) -0.00592(14) 0.0481(4) Uani 1 1 d . U . . .
H16 H 0.6532 0.4535 -0.0583 0.058 Uiso 1 1 calc R U . . .
Cr Cr 0.42694(2) 0.10677(2) 0.54658(2) 0.02316(7) Uani 1 1 d . U . . .
C21 C 0.3049(4) 0.2927(4) 0.4821(5) 0.0393(8) Uani 0.634(7) 1 d . U P A 1
C22 C 0.2346(13) 0.1905(10) 0.4753(6) 0.0365(9) Uani 0.634(7) 1 d . U P A 1
C23 C 0.2069(8) 0.1017(7) 0.5913(5) 0.0337(8) Uani 0.634(7) 1 d . U P A 1
C24 C 0.2616(5) 0.1445(5) 0.6702(3) 0.0366(7) Uani 0.634(7) 1 d . U P A 1
C25 C 0.3171(4) 0.2642(5) 0.6037(5) 0.0405(8) Uani 0.634(7) 1 d . U P A 1
C26 C 0.3451(4) 0.4116(4) 0.3792(6) 0.0771(16) Uani 0.634(7) 1 d . U P A 1
H26A H 0.2700 0.4773 0.3599 0.116 Uiso 0.634(7) 1 calc R U P A 1
H26B H 0.3758 0.3868 0.3105 0.116 Uiso 0.634(7) 1 calc R U P A 1
H26C H 0.4161 0.4491 0.3994 0.116 Uiso 0.634(7) 1 calc R U P A 1
C27 C 0.1984(5) 0.1783(7) 0.3663(4) 0.0672(15) Uani 0.634(7) 1 d . U P A 1
H27A H 0.2101 0.0855 0.3741 0.101 Uiso 0.634(7) 1 calc R U P A 1
H27B H 0.2546 0.2304 0.2976 0.101 Uiso 0.634(7) 1 calc R U P A 1
H27C H 0.1064 0.2109 0.3550 0.101 Uiso 0.634(7) 1 calc R U P A 1
C28 C 0.1225(5) -0.0114(5) 0.6284(6) 0.0678(15) Uani 0.634(7) 1 d . U P A 1
H28A H 0.0324 0.0174 0.6497 0.102 Uiso 0.634(7) 1 calc R U P A 1
H28B H 0.1563 -0.0833 0.6972 0.102 Uiso 0.634(7) 1 calc R U P A 1
H28C H 0.1237 -0.0424 0.5627 0.102 Uiso 0.634(7) 1 calc R U P A 1
C29 C 0.2495(6) 0.0765(7) 0.8039(3) 0.0813(18) Uani 0.634(7) 1 d . U P A 1
H29A H 0.3233 0.0958 0.8363 0.122 Uiso 0.634(7) 1 calc R U P A 1
H29B H 0.2505 -0.0189 0.8246 0.122 Uiso 0.634(7) 1 calc R U P A 1
H29C H 0.1669 0.1085 0.8372 0.122 Uiso 0.634(7) 1 calc R U P A 1
C30 C 0.3812(5) 0.3446(6) 0.6534(7) 0.088(2) Uani 0.634(7) 1 d . U P A 1
H30A H 0.4765 0.3250 0.6464 0.132 Uiso 0.634(7) 1 calc R U P A 1
H30B H 0.3494 0.3231 0.7371 0.132 Uiso 0.634(7) 1 calc R U P A 1
H30C H 0.3598 0.4384 0.6092 0.132 Uiso 0.634(7) 1 calc R U P A 1
C31 C 0.3265(7) 0.2940(6) 0.5502(9) 0.0380(11) Uani 0.366(7) 1 d . U P A 2
C32 C 0.2869(9) 0.2787(9) 0.4516(6) 0.0402(12) Uani 0.366(7) 1 d . U P A 2
C33 C 0.224(2) 0.1633(16) 0.4905(12) 0.0354(13) Uani 0.366(7) 1 d . U P A 2
C34 C 0.2170(14) 0.1094(13) 0.6143(8) 0.0331(13) Uani 0.366(7) 1 d . U P A 2
C35 C 0.2841(8) 0.1903(9) 0.6513(7) 0.0356(12) Uani 0.366(7) 1 d . U P A 2
C36 C 0.4007(7) 0.4021(7) 0.5536(13) 0.085(3) Uani 0.366(7) 1 d . U P A 2
H36A H 0.3946 0.3997 0.6352 0.127 Uiso 0.366(7) 1 calc R U P A 2
H36B H 0.3630 0.4876 0.5021 0.127 Uiso 0.366(7) 1 calc R U P A 2
H36C H 0.4930 0.3895 0.5258 0.127 Uiso 0.366(7) 1 calc R U P A 2
C37 C 0.3067(10) 0.3750(10) 0.3239(7) 0.086(3) Uani 0.366(7) 1 d . U P A 2
H37A H 0.2321 0.4416 0.3070 0.129 Uiso 0.366(7) 1 calc R U P A 2
H37B H 0.3130 0.3271 0.2698 0.129 Uiso 0.366(7) 1 calc R U P A 2
H37C H 0.3876 0.4184 0.3129 0.129 Uiso 0.366(7) 1 calc R U P A 2
C38 C 0.1639(9) 0.1114(11) 0.4093(10) 0.072(3) Uani 0.366(7) 1 d . U P A 2
H38A H 0.1503 0.0177 0.4512 0.108 Uiso 0.366(7) 1 calc R U P A 2
H38B H 0.2234 0.1224 0.3374 0.108 Uiso 0.366(7) 1 calc R U P A 2
H38C H 0.0795 0.1608 0.3875 0.108 Uiso 0.366(7) 1 calc R U P A 2
C39 C 0.1433(8) -0.0078(7) 0.6879(9) 0.063(2) Uani 0.366(7) 1 d . U P A 2
H39A H 0.0537 0.0217 0.7100 0.094 Uiso 0.366(7) 1 calc R U P A 2
H39B H 0.1874 -0.0578 0.7598 0.094 Uiso 0.366(7) 1 calc R U P A 2
H39C H 0.1404 -0.0640 0.6422 0.094 Uiso 0.366(7) 1 calc R U P A 2
C40 C 0.3013(8) 0.1615(11) 0.7788(6) 0.068(2) Uani 0.366(7) 1 d . U P A 2
H40A H 0.3939 0.1646 0.7875 0.102 Uiso 0.366(7) 1 calc R U P A 2
H40B H 0.2732 0.0736 0.8273 0.102 Uiso 0.366(7) 1 calc R U P A 2
H40C H 0.2480 0.2274 0.8050 0.102 Uiso 0.366(7) 1 calc R U P A 2
C41 C 0.0067(2) 0.4360(2) 0.99040(18) 0.0626(5) Uani 1 1 d . U . B 2
H41A H 0.0542 0.4489 0.9116 0.075 Uiso 1 1 calc R U . B 2
H41B H -0.0820 0.4106 0.9895 0.075 Uiso 1 1 calc R U . B 2
C42 C 0.0774(3) 0.3250(3) 1.0825(2) 0.0775(7) Uani 1 1 d . U . B 2
H42A H 0.1672 0.3491 1.0809 0.093 Uiso 1 1 calc R U . B 2
H42B H 0.0319 0.3150 1.1615 0.093 Uiso 1 1 calc R U . B 2
C43 C 0.0868(3) 0.1947(3) 1.0678(3) 0.0907(8) Uani 1 1 d . U . B 2
H43A H -0.0015 0.1700 1.0681 0.136 Uiso 1 1 calc R U . B 2
H43B H 0.1308 0.1275 1.1333 0.136 Uiso 1 1 calc R U . B 2
H43C H 0.1373 0.2013 0.9923 0.136 Uiso 1 1 calc R U . B 2

loop_
_atom_site_aniso_label
_atom_site_aniso_U_11
_atom_site_aniso_U_22
_atom_site_aniso_U_33
_atom_site_aniso_U_23
_atom_site_aniso_U_13
_atom_site_aniso_U_12
S1 0.02593(18) 0.03375(19) 0.0486(2) -0.01620(16) -0.00151(15) -0.00931(14)
S2 0.0429(2) 0.0335(2) 0.03530(19) -0.00399(15) 0.00092(16) -0.01342(16)
O1 0.0271(5) 0.0373(5) 0.0304(5) -0.0140(4) -0.0034(4) -0.0100(4)
O2 0.0267(5) 0.0240(4) 0.0246(4) -0.0088(3) -0.0002(3) -0.0049(4)
C1 0.0224(6) 0.0237(6) 0.0376(6) -0.0132(5) -0.0024(5) -0.0043(5)
C2 0.0262(6) 0.0243(6) 0.0298(6) -0.0076(5) -0.0002(5) -0.0031(5)
C3 0.0240(6) 0.0299(7) 0.0516(8) -0.0214(6) -0.0090(6) 0.0011(5)
C4 0.0245(6) 0.0292(7) 0.0426(7) -0.0199(6) -0.0090(5) 0.0016(5)
C5 0.0371(8) 0.0374(8) 0.0296(7) -0.0063(6) -0.0019(6) -0.0024(6)
C6 0.0273(7) 0.0337(7) 0.0271(6) -0.0096(5) -0.0028(5) 0.0002(5)
C7 0.0213(6) 0.0250(6) 0.0358(6) -0.0157(5) -0.0046(5) -0.0009(5)
C8 0.0253(6) 0.0251(6) 0.0257(6) -0.0080(5) -0.0021(5) -0.0016(5)
C9 0.0352(8) 0.0482(9) 0.0439(8) -0.0236(7) -0.0106(6) -0.0022(7)
C10 0.0465(10) 0.0626(11) 0.0524(10) -0.0320(9) -0.0200(7) 0.0013(8)
C11 0.0372(9) 0.0565(11) 0.0721(10) -0.0389(9) -0.0245(8) 0.0027(7)
C12 0.0268(7) 0.0412(9) 0.0711(10) -0.0306(8) -0.0138(7) -0.0011(6)
C13 0.0354(8) 0.0465(9) 0.0328(7) -0.0163(6) -0.0055(6) -0.0035(7)
C14 0.0461(10) 0.0669(11) 0.0358(8) -0.0242(8) -0.0107(7) -0.0008(8)
C15 0.0557(11) 0.0689(12) 0.0265(7) -0.0122(7) -0.0068(7) 0.0046(9)
C16 0.0529(10) 0.0512(10) 0.0285(7) -0.0029(7) -0.0006(7) -0.0020(8)
Cr 0.01991(11) 0.02398(11) 0.02881(12) -0.01303(9) -0.00218(8) -0.00262(8)
C21 0.0288(16) 0.0283(13) 0.054(2) -0.0097(13) -0.0010(15) 0.0044(9)
C22 0.024(2) 0.049(4) 0.0398(18) -0.0222(16) -0.0077(17) 0.008(2)
C23 0.0189(15) 0.0352(15) 0.0532(19) -0.0253(16) 0.0005(17) 0.0014(12)
C24 0.0311(17) 0.043(2) 0.0362(13) -0.0205(13) -0.0011(11) 0.0111(13)
C25 0.0303(16) 0.042(2) 0.064(2) -0.0372(17) -0.0078(19) 0.0045(14)
C26 0.054(2) 0.0374(16) 0.098(3) 0.0109(18) 0.015(2) 0.0107(14)
C27 0.037(2) 0.121(5) 0.063(2) -0.057(3) -0.0225(17) 0.022(2)
C28 0.0272(17) 0.0480(18) 0.129(4) -0.037(3) 0.014(2) -0.0089(13)
C29 0.077(3) 0.110(4) 0.0366(13) -0.0215(18) 0.0023(15) 0.042(3)
C30 0.056(2) 0.096(4) 0.167(5) -0.110(4) -0.032(3) 0.013(2)
C31 0.027(2) 0.029(2) 0.062(3) -0.024(2) 0.007(3) -0.0021(15)
C32 0.035(3) 0.037(3) 0.037(2) -0.0058(16) 0.0024(17) 0.0125(17)
C33 0.026(3) 0.042(5) 0.046(3) -0.025(2) -0.012(3) 0.012(3)
C34 0.022(2) 0.033(3) 0.042(3) -0.012(2) 0.004(2) -0.003(2)
C35 0.031(3) 0.047(4) 0.036(2) -0.025(2) -0.002(2) 0.003(3)
C36 0.045(3) 0.050(3) 0.184(9) -0.075(5) 0.013(4) -0.010(2)
C37 0.076(5) 0.075(5) 0.052(3) 0.020(3) 0.014(3) 0.042(4)
C38 0.048(4) 0.106(6) 0.094(6) -0.075(5) -0.041(4) 0.032(4)
C39 0.029(3) 0.039(3) 0.102(5) -0.012(3) 0.020(4) -0.005(2)
C40 0.060(4) 0.110(6) 0.045(2) -0.048(3) -0.013(3) 0.029(4)
C41 0.0497(11) 0.1000(16) 0.0415(9) -0.0271(10) 0.0037(8) -0.0235(11)
C42 0.0658(15) 0.1116(18) 0.0584(13) -0.0337(13) -0.0133(11) -0.0028(14)
C43 0.096(2) 0.1040(18) 0.0685(16) -0.0259(15) -0.0064(15) -0.0147(17)

loop_
_atom_type_symbol
_atom_type_description
_atom_type_scat_dispersion_real
_atom_type_scat_dispersion_imag
_atom_type_scat_source
C C 0.0033 0.0016 'International Tables Vol C Tables 4.2.6.8 and 6.1.1.4'
H H 0.0000 0.0000 'International Tables Vol C Tables 4.2.6.8 and 6.1.1.4'
O O 0.0106 0.0060 'International Tables Vol C Tables 4.2.6.8 and 6.1.1.4'
S S 0.1246 0.1234 'International Tables Vol C Tables 4.2.6.8 and 6.1.1.4'
Cr Cr 0.3209 0.6236 'International Tables Vol C Tables 4.2.6.8 and 6.1.1.4'

loop_
_geom_angle_atom_site_label_1
_geom_angle_atom_site_label_2
_geom_angle_atom_site_label_3
_geom_angle
_geom_angle_site_symmetry_1
_geom_angle_site_symmetry_3
C3 S1 C1 91.88(7) . .
C5 S2 C2 92.23(7) . .
C7 O1 Cr 132.79(9) . .
C8 O2 Cr 121.96(8) . .
C8 O2 Cr 132.12(8) . 2_656
Cr O2 Cr 103.04(4) . 2_656
C7 C1 C2 131.21(12) . .
C7 C1 S1 111.80(10) . .
C2 C1 S1 116.95(10) . .
C8 C2 C1 130.59(13) . .
C8 C2 S2 110.61(10) . .
C1 C2 S2 118.72(10) . .
C4 C3 C12 121.12(15) . .
C4 C3 S1 111.40(11) . .
C12 C3 S1 127.47(14) . .
C9 C4 C3 119.54(14) . .
C9 C4 C7 127.20(14) . .
C3 C4 C7 113.26(13) . .
C16 C5 C6 120.77(16) . .
C16 C5 S2 127.70(14) . .
C6 C5 S2 111.53(11) . .
C13 C6 C5 120.03(14) . .
C13 C6 C8 128.55(14) . .
C5 C6 C8 111.41(13) . .
O1 C7 C1 129.38(12) . .
O1 C7 C4 118.99(12) . .
C1 C7 C4 111.63(12) . .
O2 C8 C2 125.21(12) . .
O2 C8 C6 120.62(12) . .
C2 C8 C6 114.17(12) . .
C10 C9 C4 119.07(17) . .
C9 C10 C11 120.65(17) . .
C12 C11 C10 121.29(15) . .
C11 C12 C3 118.32(17) . .
C14 C13 C6 118.57(16) . .
C13 C14 C15 120.76(17) . .
C16 C15 C14 121.52(16) . .
C15 C16 C5 118.34(17) . .
O1 Cr O2 91.79(4) . .
O1 Cr O2 92.46(4) . 2_656
O2 Cr O2 76.96(4) . 2_656
O1 Cr C35 97.82(19) . .
O2 Cr C35 158.4(2) . .
O2 Cr C35 121.6(3) 2_656 .
O1 Cr C21 110.35(12) . .
O2 Cr C21 105.64(15) . .
O2 Cr C21 156.78(12) 2_656 .
O1 Cr C31 93.1(2) . .
O2 Cr C31 123.5(2) . .
O2 Cr C31 158.6(2) 2_656 .
C35 Cr C31 37.1(2) . .
O1 Cr C34 132.5(2) . .
O2 Cr C34 135.6(2) . .
O2 Cr C34 100.0(3) 2_656 .
C35 Cr C34 37.6(3) . .
C31 Cr C34 61.7(4) . .
O1 Cr C22 148.2(2) . .
O2 Cr C22 100.2(2) . .
O2 Cr C22 118.9(2) 2_656 .
C21 Cr C22 38.0(2) . .
O1 Cr C33 154.0(4) . .
O2 Cr C33 102.6(4) . .
O2 Cr C33 111.7(3) 2_656 .
C35 Cr C33 61.9(5) . .
C31 Cr C33 60.9(5) . .
C34 Cr C33 36.6(4) . .
O1 Cr C25 89.62(10) . .
O2 Cr C25 139.12(16) . .
O2 Cr C25 143.80(16) 2_656 .
C21 Cr C25 37.33(14) . .
C22 Cr C25 62.1(3) . .
O1 Cr C24 104.94(12) . .
O2 Cr C24 161.82(12) . .
O2 Cr C24 108.78(12) 2_656 .
C21 Cr C24 62.17(16) . .
C22 Cr C24 61.7(3) . .
C25 Cr C24 36.64(14) . .
O1 Cr C32 121.5(3) . .
O2 Cr C32 97.39(19) . .
O2 Cr C32 145.9(3) 2_656 .
C35 Cr C32 61.2(3) . .
C31 Cr C32 36.3(2) . .
C34 Cr C32 60.5(4) . .
C33 Cr C32 35.8(3) . .
C25 C21 C22 107.3(4) . .
C25 C21 C26 127.5(4) . .
C22 C21 C26 125.0(5) . .
C25 C21 Cr 72.9(2) . .
C22 C21 Cr 72.2(6) . .
C26 C21 Cr 124.5(3) . .
C23 C22 C21 107.7(6) . .
C23 C22 C27 125.3(5) . .
C21 C22 C27 127.0(5) . .
C23 C22 Cr 73.5(6) . .
C21 C22 Cr 69.8(5) . .
C27 C22 Cr 121.7(9) . .
C22 C23 C24 108.4(5) . .
C22 C23 C28 126.4(4) . .
C24 C23 C28 124.9(5) . .
C22 C23 Cr 70.1(6) . .
C24 C23 Cr 70.4(3) . .
C28 C23 Cr 129.9(6) . .
C25 C24 C23 108.2(4) . .
C25 C24 C29 127.1(4) . .
C23 C24 C29 124.4(4) . .
C25 C24 Cr 71.6(2) . .
C23 C24 Cr 72.9(4) . .
C29 C24 Cr 125.4(3) . .
C24 C25 C21 108.2(3) . .
C24 C25 C30 125.4(4) . .
C21 C25 C30 126.3(5) . .
C24 C25 Cr 71.7(3) . .
C21 C25 Cr 69.8(2) . .
C30 C25 Cr 122.9(3) . .
C32 C31 C35 108.5(6) . .
C32 C31 C36 128.2(8) . .
C35 C31 C36 123.3(8) . .
C32 C31 Cr 74.4(5) . .
C35 C31 Cr 70.3(4) . .
C36 C31 Cr 121.7(5) . .
C33 C32 C31 108.0(8) . .
C33 C32 C37 126.5(9) . .
C31 C32 C37 125.5(8) . .
C33 C32 Cr 70.6(11) . .
C31 C32 Cr 69.4(4) . .
C37 C32 Cr 126.8(6) . .
C32 C33 C34 108.7(10) . .
C32 C33 C38 124.6(10) . .
C34 C33 C38 126.5(8) . .
C32 C33 Cr 73.6(9) . .
C34 C33 Cr 71.3(10) . .
C38 C33 Cr 124.9(15) . .
C33 C34 C35 107.1(9) . .
C33 C34 C39 123.7(8) . .
C35 C34 C39 129.1(8) . .
C33 C34 Cr 72.1(11) . .
C35 C34 Cr 69.5(6) . .
C39 C34 Cr 126.3(10) . .
C31 C35 C34 107.5(6) . .
C31 C35 C40 129.6(8) . .
C34 C35 C40 122.9(8) . .
C31 C35 Cr 72.6(4) . .
C34 C35 Cr 72.9(7) . .
C40 C35 Cr 120.1(5) . .
C41 C41 C42 114.2(2) 2_567 .
C43 C42 C41 115.0(2) . .

loop_
_geom_bond_atom_site_label_1
_geom_bond_atom_site_label_2
_geom_bond_distance
_geom_bond_site_symmetry_2
S1 C3 1.7309(17) .
S1 C1 1.7689(14) .
S2 C5 1.7319(17) .
S2 C2 1.7551(14) .
O1 C7 1.3143(16) .
O1 Cr 1.9223(10) .
O2 C8 1.3510(16) .
O2 Cr 1.9891(9) .
O2 Cr 2.0036(9) 2_656
C1 C7 1.384(2) .
C1 C2 1.445(2) .
C2 C8 1.3713(19) .
C3 C4 1.400(2) .
C3 C12 1.400(2) .
C4 C9 1.396(2) .
C4 C7 1.4524(18) .
C5 C16 1.399(2) .
C5 C6 1.404(2) .
C6 C13 1.396(2) .
C6 C8 1.4386(19) .
C9 C10 1.382(2) .
C10 C11 1.396(3) .
C11 C12 1.368(3) .
C13 C14 1.383(2) .
C14 C15 1.398(3) .
C15 C16 1.365(3) .
Cr O2 2.0036(9) 2_656
Cr C35 2.172(8) .
Cr C21 2.192(4) .
Cr C31 2.201(6) .
Cr C34 2.217(14) .
Cr C22 2.223(14) .
Cr C33 2.23(2) .
Cr C25 2.233(4) .
Cr C24 2.235(5) .
Cr C32 2.265(8) .
C21 C25 1.416(5) .
C21 C22 1.438(6) .
C21 C26 1.491(5) .
C22 C23 1.402(7) .
C22 C27 1.485(8) .
C23 C24 1.417(4) .
C23 C28 1.496(6) .
C24 C25 1.404(5) .
C24 C29 1.515(5) .
C25 C30 1.493(4) .
C31 C32 1.391(9) .
C31 C35 1.392(8) .
C31 C36 1.504(8) .
C32 C33 1.383(10) .
C32 C37 1.524(9) .
C33 C34 1.397(13) .
C33 C38 1.538(13) .
C34 C35 1.415(9) .
C34 C39 1.493(10) .
C35 C40 1.497(8) .
C41 C41 1.497(5) 2_567
C41 C42 1.500(3) .
C42 C43 1.497(4) .
